data_4508444
loop_
_publ_author_name
'Hwang, In Hong'
'Kim, Ha-Yeong'
'Lee, Myoung Mi'
'Na, Yu Jeong'
'Kim, Jin Hoon'
'Kim, Hyun-Chul'
'Kim, Cheal'
'Huh, Seong'
'Kim, Youngmee'
'Kim, Sung-Jin'

_publ_section_title
;
 Zn-MOFs Containing Flexible \a,\w-Alkane (or Alkene)-Dicarboxylates and
 1,2-Bis(4-pyridyl)ethane Ligands: CO2Sorption and Photoluminescence
;
_journal_issue 11
_journal_name_full 'Crystal Growth &amp; Design'
_journal_page_first 4815
_journal_paper_doi 10.1021/cg4009703
_journal_volume 13
_journal_year 2013
_chemical_formula_sum 'C22 H28 N2 O10 Zn2'
_chemical_formula_weight 611.20
_chemical_name_systematic
; 
 ? 
;
_space_group_IT_number 14
_symmetry_cell_setting monoclinic
_symmetry_space_group_name_Hall '-P 2ybc'
_symmetry_space_group_name_H-M 'P 1 21/c 1'
_atom_sites_solution_hydrogens geom
_atom_sites_solution_primary direct
_atom_sites_solution_secondary difmap
_audit_creation_method SHELXTL
_cell_angle_alpha 90.00
_cell_angle_beta 95.50(3)
_cell_angle_gamma 90.00
_cell_formula_units_Z 4
_cell_length_a 11.025(2)
_cell_length_b 14.176(3)
_cell_length_c 16.191(3)
_cell_measurement_reflns_used 1443
_cell_measurement_temperature 293(2)
_cell_measurement_theta_max 19.17
_cell_measurement_theta_min 2.51
_cell_volume 2518.8(9)
_computing_cell_refinement 'Bruker SMART'
_computing_data_collection 'Bruker SMART'
_computing_data_reduction 'Bruker SAINT'
_computing_molecular_graphics 'Bruker SHELXTL'
_computing_publication_material 'Bruker SHELXTL'
_computing_structure_refinement 'SHELXL-97 (Sheldrick, 1997)'
_computing_structure_solution 'SHELXS-97 (Sheldrick, 1990)'
_diffrn_ambient_temperature 293(2)
_diffrn_measured_fraction_theta_full 0.999
_diffrn_measured_fraction_theta_max 0.999
_diffrn_measurement_device_type 'CCD area detector'
_diffrn_measurement_method 'phi and omega scans'
_diffrn_radiation_monochromator graphite
_diffrn_radiation_source 'fine-focus sealed tube'
_diffrn_radiation_type MoK\a
_diffrn_radiation_wavelength 0.71073
_diffrn_reflns_av_R_equivalents 0.0252
_diffrn_reflns_av_sigmaI/netI 0.0403
_diffrn_reflns_limit_h_max 10
_diffrn_reflns_limit_h_min -13
_diffrn_reflns_limit_k_max 17
_diffrn_reflns_limit_k_min -14
_diffrn_reflns_limit_l_max 18
_diffrn_reflns_limit_l_min -19
_diffrn_reflns_number 13953
_diffrn_reflns_theta_full 26.00
_diffrn_reflns_theta_max 26.00
_diffrn_reflns_theta_min 1.86
_exptl_absorpt_coefficient_mu 1.962
_exptl_absorpt_correction_T_max 0.822
_exptl_absorpt_correction_T_min 0.790
_exptl_absorpt_correction_type multi-scan
_exptl_absorpt_process_details '(SADABS; Bruker, 1997)'
_exptl_crystal_colour colorless
_exptl_crystal_density_diffrn 1.612
_exptl_crystal_density_method 'not measured'
_exptl_crystal_description block
_exptl_crystal_F_000 1256
_exptl_crystal_size_max 0.20
_exptl_crystal_size_mid 0.10
_exptl_crystal_size_min 0.10
_refine_diff_density_max 0.998
_refine_diff_density_min -0.857
_refine_diff_density_rms 0.103
_refine_ls_extinction_coef 0.0033(7)
_refine_ls_extinction_expression Fc^*^=kFc[1+0.001xFc^2^\l^3^/sin(2\q)]^-1/4^
_refine_ls_extinction_method SHELXL
_refine_ls_goodness_of_fit_ref 1.049
_refine_ls_hydrogen_treatment mixed
_refine_ls_matrix_type full
_refine_ls_number_parameters 338
_refine_ls_number_reflns 4954
_refine_ls_number_restraints 9
_refine_ls_restrained_S_all 1.049
_refine_ls_R_factor_all 0.0824
_refine_ls_R_factor_gt 0.0621
_refine_ls_shift/su_max 0.001
_refine_ls_shift/su_mean 0.000
_refine_ls_structure_factor_coef Fsqd
_refine_ls_weighting_details 'calc w=1/[\s^2^(Fo^2^)+(0.1184P)^2^+1.7774P] where P=(Fo^2^+2Fc^2^)/3'
_refine_ls_weighting_scheme calc
_refine_ls_wR_factor_gt 0.1836
_refine_ls_wR_factor_ref 0.2018
_reflns_number_gt 3535
_reflns_number_total 4954
_reflns_threshold_expression >2sigma(I)
_cod_data_source_file cg4009703_si_001.cif
_cod_data_source_block 4
_cod_depositor_comments
;
The following automatic conversions were performed:

'_symmetry_cell_setting' value 'Monoclinic' changed to 'monoclinic'
according to /home/saulius/struct/CIF-dictionaries/cif_core.dic
dictionary named 'cif_core.dic' version 2.4.2 from 2011-04-26.

Automatic conversion script
Id: cif_fix_values 1891 2012-01-12 08:04:46Z andrius 
;
_cod_original_sg_symbol_H-M P2(1)/c
_cod_database_code 4508444

loop_
_symmetry_equiv_pos_as_xyz
'x, y, z'
'-x, y+1/2, -z+1/2'
'-x, -y, -z'
'x, -y-1/2, z-1/2'

loop_
_atom_site_label
_atom_site_type_symbol
_atom_site_fract_x
_atom_site_fract_y
_atom_site_fract_z
_atom_site_U_iso_or_equiv
_atom_site_adp_type
_atom_site_occupancy
_atom_site_symmetry_multiplicity
_atom_site_calc_flag
_atom_site_refinement_flags
Zn1 Zn 0.58059(5) 0.69625(4) 1.12207(3) 0.0631(3) Uani 1 1 d .
Zn2 Zn -0.05368(6) 0.68688(4) 0.39079(3) 0.0642(3) Uani 1 1 d .
N11 N 0.4927(4) 0.6547(3) 1.0108(3) 0.0698(11) Uani 1 1 d .
N12 N 0.0381(4) 0.6587(3) 0.5047(3) 0.0700(11) Uani 1 1 d .
O1 O 0.7415(3) 0.6371(3) 1.1159(2) 0.0687(9) Uani 1 1 d D
H1A H 0.786(4) 0.656(3) 1.0728(19) 0.082 Uiso 1 1 d D
H1B H 0.775(4) 0.684(3) 1.152(2) 0.082 Uiso 1 1 d D
O2 O -0.2128(3) 0.6242(3) 0.3981(2) 0.0682(9) Uani 1 1 d D
H2A H -0.262(4) 0.643(4) 0.439(2) 0.082 Uiso 1 1 d D
H2B H -0.244(5) 0.670(3) 0.361(3) 0.082 Uiso 1 1 d D
O21 O 0.4545(4) 0.6468(4) 1.1920(2) 0.1110(17) Uani 1 1 d .
O22 O 0.6200(4) 0.6582(3) 1.2710(2) 0.0885(12) Uani 1 1 d .
O23 O 0.4288(4) 0.3326(3) 1.3610(3) 0.0842(12) Uani 1 1 d .
O24 O 0.3282(4) 0.3328(2) 1.4702(2) 0.0751(10) Uani 1 1 d .
O31 O 0.0742(4) 0.6350(4) 0.3226(2) 0.1087(16) Uani 1 1 d .
O32 O -0.0926(4) 0.6485(4) 0.2452(2) 0.0972(13) Uani 1 1 d .
O33 O 0.0521(4) 0.3225(3) 0.1307(3) 0.0866(13) Uani 1 1 d .
O34 O 0.1479(4) 0.3264(3) 0.0198(2) 0.0787(11) Uani 1 1 d .
C11 C 0.3781(6) 0.6276(6) 1.0056(4) 0.107(2) Uani 1 1 d .
H11 H 0.3403 0.6216 1.0542 0.128 Uiso 1 1 calc R
C12 C 0.3127(7) 0.6080(7) 0.9323(4) 0.126(3) Uani 1 1 d .
H12 H 0.2301 0.5943 0.9314 0.151 Uiso 1 1 calc R
C13 C 0.3671(7) 0.6080(5) 0.8596(4) 0.0940(19) Uani 1 1 d .
C14 C 0.4867(6) 0.6374(5) 0.8636(3) 0.0898(18) Uani 1 1 d .
H14 H 0.5268 0.6420 0.8158 0.108 Uiso 1 1 calc R
C15 C 0.5453(5) 0.6596(5) 0.9395(3) 0.0769(14) Uani 1 1 d .
H15 H 0.6261 0.6793 0.9418 0.092 Uiso 1 1 calc R
C16 C 0.2956(7) 0.5880(5) 0.7761(4) 0.106(2) Uani 1 1 d .
H16A H 0.3506 0.5667 0.7367 0.127 Uiso 1 1 calc R
H16B H 0.2363 0.5385 0.7823 0.127 Uiso 1 1 calc R
C17 C 0.2373(8) 0.6686(7) 0.7476(4) 0.132(4) Uani 1 1 d .
H17A H 0.2971 0.7183 0.7441 0.158 Uiso 1 1 calc R
H17B H 0.1814 0.6884 0.7869 0.158 Uiso 1 1 calc R
C18 C 0.1657(8) 0.6552(6) 0.6611(4) 0.107(2) Uani 1 1 d .
C19 C 0.0400(7) 0.6530(6) 0.6518(4) 0.102(2) Uani 1 1 d .
H19 H -0.0040 0.6496 0.6979 0.123 Uiso 1 1 calc R
C110 C -0.0186(6) 0.6560(5) 0.5736(3) 0.0857(17) Uani 1 1 d .
H110 H -0.1034 0.6562 0.5682 0.103 Uiso 1 1 calc R
C111 C 0.1583(6) 0.6578(5) 0.5135(4) 0.0902(18) Uani 1 1 d .
H111 H 0.2000 0.6575 0.4662 0.108 Uiso 1 1 calc R
C112 C 0.2240(6) 0.6572(6) 0.5900(4) 0.105(2) Uani 1 1 d .
H112 H 0.3087 0.6582 0.5936 0.126 Uiso 1 1 calc R
C21 C 0.5123(6) 0.6393(5) 1.2612(4) 0.0912(19) Uani 1 1 d .
C22 C 0.4420(8) 0.6175(5) 1.3347(4) 0.138(4) Uani 1 1 d D
H22A H 0.4846 0.6414 1.3856 0.166 Uiso 1 1 calc R
H22B H 0.3614 0.6455 1.3275 0.166 Uiso 1 1 calc R
C23 C 0.4340(10) 0.5137(5) 1.3368(5) 0.169(5) Uani 1 1 d D
H23A H 0.5156 0.4875 1.3450 0.203 Uiso 1 1 calc R
H23B H 0.3965 0.4913 1.2838 0.203 Uiso 1 1 calc R
C24 C 0.3595(8) 0.4780(4) 1.4064(4) 0.109(3) Uani 1 1 d D
H24A H 0.3883 0.5078 1.4585 0.131 Uiso 1 1 calc R
H24B H 0.2743 0.4942 1.3935 0.131 Uiso 1 1 calc R
C25 C 0.3729(5) 0.3747(3) 1.4138(3) 0.0649(12) Uani 1 1 d .
C31 C 0.0152(6) 0.6275(6) 0.2535(3) 0.097(2) Uani 1 1 d .
C32 C 0.0823(8) 0.6058(5) 0.1795(4) 0.128(3) Uani 1 1 d D
H32A H 0.0489 0.6413 0.1314 0.153 Uiso 1 1 calc R
H32B H 0.1682 0.6206 0.1905 0.153 Uiso 1 1 calc R
C33 C 0.0639(9) 0.5034(5) 0.1663(5) 0.137(4) Uani 1 1 d D
H33A H -0.0226 0.4904 0.1565 0.164 Uiso 1 1 calc R
H33B H 0.0952 0.4698 0.2160 0.164 Uiso 1 1 calc R
C34 C 0.1284(8) 0.4673(4) 0.0921(5) 0.123(3) Uani 1 1 d D
H34A H 0.0978 0.5014 0.0425 0.147 Uiso 1 1 calc R
H34B H 0.2152 0.4795 0.1021 0.147 Uiso 1 1 calc R
C35 C 0.1083(5) 0.3652(4) 0.0788(3) 0.0725(14) Uani 1 1 d .

loop_
_atom_site_aniso_label
_atom_site_aniso_U_11
_atom_site_aniso_U_22
_atom_site_aniso_U_33
_atom_site_aniso_U_23
_atom_site_aniso_U_13
_atom_site_aniso_U_12
Zn1 0.0619(4) 0.0822(4) 0.0464(3) 0.0022(2) 0.0112(3) -0.0088(3)
Zn2 0.0624(4) 0.0869(5) 0.0449(3) -0.0025(2) 0.0132(3) 0.0031(3)
N11 0.071(3) 0.081(3) 0.057(2) 0.005(2) 0.0039(19) -0.009(2)
N12 0.066(3) 0.088(3) 0.056(2) 0.002(2) 0.006(2) 0.005(2)
O1 0.071(2) 0.089(2) 0.0473(18) 0.0050(16) 0.0097(15) 0.0000(18)
O2 0.074(2) 0.082(2) 0.0497(19) -0.0040(15) 0.0126(16) -0.0055(18)
O21 0.095(3) 0.182(5) 0.055(2) 0.020(3) 0.000(2) -0.052(3)
O22 0.083(3) 0.122(3) 0.062(2) 0.012(2) 0.016(2) -0.002(2)
O23 0.102(3) 0.086(2) 0.071(2) -0.0020(19) 0.046(2) -0.004(2)
O24 0.093(3) 0.074(2) 0.065(2) 0.0117(17) 0.037(2) 0.0000(18)
O31 0.088(3) 0.184(5) 0.054(2) -0.025(3) 0.004(2) 0.036(3)
O32 0.076(3) 0.158(4) 0.059(2) -0.014(2) 0.0144(19) 0.003(3)
O33 0.111(3) 0.088(3) 0.067(2) -0.0076(18) 0.047(2) -0.002(2)
O34 0.097(3) 0.080(2) 0.065(2) -0.0153(17) 0.039(2) 0.0003(19)
C11 0.094(5) 0.162(7) 0.065(4) 0.002(4) 0.007(3) -0.061(5)
C12 0.097(5) 0.206(9) 0.072(4) -0.010(5) -0.001(4) -0.070(5)
C13 0.108(5) 0.101(4) 0.069(4) 0.000(3) -0.016(3) -0.017(4)
C14 0.085(4) 0.125(5) 0.059(3) -0.013(3) 0.009(3) -0.003(4)
C15 0.071(3) 0.102(4) 0.057(3) -0.008(3) 0.003(3) -0.002(3)
C16 0.126(6) 0.096(5) 0.091(4) 0.001(4) -0.016(4) 0.000(4)
C17 0.176(10) 0.149(8) 0.065(5) -0.004(4) -0.016(5) 0.033(6)
C18 0.119(6) 0.137(6) 0.063(4) 0.003(4) -0.014(4) 0.018(5)
C19 0.094(5) 0.163(7) 0.050(3) 0.020(4) 0.010(3) 0.001(5)
C110 0.079(4) 0.123(5) 0.055(3) 0.012(3) 0.008(3) -0.011(4)
C111 0.070(4) 0.134(5) 0.067(4) -0.009(3) 0.007(3) 0.022(4)
C112 0.071(4) 0.146(6) 0.094(5) -0.016(4) -0.009(3) 0.024(4)
C21 0.089(4) 0.134(5) 0.053(3) 0.013(3) 0.019(3) -0.028(4)
C22 0.168(8) 0.185(8) 0.067(4) 0.005(5) 0.038(5) -0.083(7)
C23 0.270(14) 0.149(8) 0.107(6) -0.044(6) 0.109(8) -0.063(8)
C24 0.170(7) 0.057(3) 0.110(5) 0.010(3) 0.065(5) -0.018(4)
C25 0.069(3) 0.068(3) 0.061(3) 0.001(2) 0.021(2) -0.008(2)
C31 0.087(4) 0.158(6) 0.048(3) -0.015(3) 0.019(3) 0.016(4)
C32 0.115(6) 0.191(9) 0.082(5) -0.047(5) 0.035(4) 0.002(6)
C33 0.179(9) 0.108(6) 0.140(7) 0.020(5) 0.099(7) 0.010(6)
C34 0.175(8) 0.066(4) 0.141(7) -0.030(4) 0.087(6) -0.010(4)
C35 0.082(4) 0.073(3) 0.067(3) -0.006(2) 0.031(3) 0.008(3)

loop_
_atom_type_symbol
_atom_type_description
_atom_type_scat_dispersion_real
_atom_type_scat_dispersion_imag
_atom_type_scat_source
C C 0.0033 0.0016 'International Tables Vol C Tables 4.2.6.8 and 6.1.1.4'
H H 0.0000 0.0000 'International Tables Vol C Tables 4.2.6.8 and 6.1.1.4'
N N 0.0061 0.0033 'International Tables Vol C Tables 4.2.6.8 and 6.1.1.4'
O O 0.0106 0.0060 'International Tables Vol C Tables 4.2.6.8 and 6.1.1.4'
Zn Zn 0.2839 1.4301 'International Tables Vol C Tables 4.2.6.8 and 6.1.1.4'

loop_
_geom_angle_atom_site_label_1
_geom_angle_atom_site_label_2
_geom_angle_atom_site_label_3
_geom_angle
_geom_angle_site_symmetry_1
_geom_angle_site_symmetry_3
O23 Zn1 O1 119.13(17) 2_657 .
O23 Zn1 O21 102.6(2) 2_657 .
O1 Zn1 O21 123.8(2) . .
O23 Zn1 N11 112.37(19) 2_657 .
O1 Zn1 N11 100.66(17) . .
O21 Zn1 N11 95.81(18) . .
O23 Zn1 O22 94.91(17) 2_657 .
O1 Zn1 O22 83.19(14) . .
O21 Zn1 O22 55.80(16) . .
N11 Zn1 O22 145.13(17) . .
O23 Zn1 C21 99.4(2) 2_657 .
O1 Zn1 C21 104.5(2) . .
O21 Zn1 C21 28.05(19) . .
N11 Zn1 C21 121.8(2) . .
O22 Zn1 C21 27.75(17) . .
O33 Zn2 O2 118.38(18) 2 .
O33 Zn2 O31 104.1(2) 2 .
O2 Zn2 O31 122.71(19) . .
O33 Zn2 N12 109.79(19) 2 .
O2 Zn2 N12 102.80(16) . .
O31 Zn2 N12 96.34(17) . .
O33 Zn2 O32 92.97(18) 2 .
O2 Zn2 O32 83.23(15) . .
O31 Zn2 O32 56.69(15) . .
N12 Zn2 O32 149.00(18) . .
O33 Zn2 C31 99.2(2) 2 .
O2 Zn2 C31 104.1(2) . .
O31 Zn2 C31 28.50(19) . .
N12 Zn2 C31 123.6(2) . .
O32 Zn2 C31 28.19(17) . .
O33 Zn2 H2B 95.5(9) 2 .
O2 Zn2 H2B 25.9(6) . .
O31 Zn2 H2B 124.3(15) . .
N12 Zn2 H2B 125.0(10) . .
O32 Zn2 H2B 70.9(14) . .
C31 Zn2 H2B 97.7(15) . .
C11 N11 C15 116.8(5) . .
C11 N11 Zn1 120.7(4) . .
C15 N11 Zn1 122.3(4) . .
C111 N12 C110 117.2(5) . .
C111 N12 Zn2 120.1(4) . .
C110 N12 Zn2 121.8(4) . .
Zn1 O1 H1A 117(3) . .
Zn1 O1 H1B 88(3) . .
H1A O1 H1B 93(3) . .
Zn2 O2 H2A 120(3) . .
Zn2 O2 H2B 86(4) . .
H2A O2 H2B 93(5) . .
C21 O21 Zn1 102.5(4) . .
C21 O22 Zn1 80.9(3) . .
C25 O23 Zn1 109.8(3) . 2_647
C31 O31 Zn2 101.0(4) . .
C31 O32 Zn2 82.3(3) . .
C35 O33 Zn2 110.1(3) . 2_545
N11 C11 C12 122.9(6) . .
N11 C11 H11 118.6 . .
C12 C11 H11 118.6 . .
C11 C12 C13 120.8(7) . .
C11 C12 H12 119.6 . .
C13 C12 H12 119.6 . .
C12 C13 C14 117.0(6) . .
C12 C13 C16 122.0(7) . .
C14 C13 C16 120.6(6) . .
C15 C14 C13 118.6(5) . .
C15 C14 H14 120.7 . .
C13 C14 H14 120.7 . .
N11 C15 C14 123.7(6) . .
N11 C15 H15 118.2 . .
C14 C15 H15 118.2 . .
C17 C16 C13 109.2(6) . .
C17 C16 H16A 109.8 . .
C13 C16 H16A 109.8 . .
C17 C16 H16B 109.8 . .
C13 C16 H16B 109.8 . .
H16A C16 H16B 108.3 . .
C16 C17 C18 112.5(7) . .
C16 C17 H17A 109.1 . .
C18 C17 H17A 109.1 . .
C16 C17 H17B 109.1 . .
C18 C17 H17B 109.1 . .
H17A C17 H17B 107.8 . .
C112 C18 C19 117.1(6) . .
C112 C18 C17 121.0(8) . .
C19 C18 C17 121.4(7) . .
C110 C19 C18 118.8(6) . .
C110 C19 H19 120.6 . .
C18 C19 H19 120.6 . .
N12 C110 C19 124.0(6) . .
N12 C110 H110 118.0 . .
C19 C110 H110 118.0 . .
N12 C111 C112 122.3(6) . .
N12 C111 H111 118.8 . .
C112 C111 H111 118.8 . .
C18 C112 C111 120.5(7) . .
C18 C112 H112 119.8 . .
C111 C112 H112 119.8 . .
O22 C21 O21 120.7(5) . .
O22 C21 C22 120.7(6) . .
O21 C21 C22 118.1(6) . .
O22 C21 Zn1 71.3(3) . .
O21 C21 Zn1 49.4(3) . .
C22 C21 Zn1 165.4(6) . .
C23 C22 C21 105.0(6) . .
C23 C22 H22A 110.8 . .
C21 C22 H22A 110.8 . .
C23 C22 H22B 110.8 . .
C21 C22 H22B 110.8 . .
H22A C22 H22B 108.8 . .
C22 C23 C24 112.4(5) . .
C22 C23 H23A 109.1 . .
C24 C23 H23A 109.1 . .
C22 C23 H23B 109.1 . .
C24 C23 H23B 109.1 . .
H23A C23 H23B 107.8 . .
C25 C24 C23 109.2(5) . .
C25 C24 H24A 109.8 . .
C23 C24 H24A 109.8 . .
C25 C24 H24B 109.8 . .
C23 C24 H24B 109.8 . .
H24A C24 H24B 108.3 . .
O24 C25 O23 122.4(5) . .
O24 C25 C24 119.6(4) . .
O23 C25 C24 118.0(4) . .
O32 C31 O31 120.0(5) . .
O32 C31 C32 120.8(6) . .
O31 C31 C32 118.7(6) . .
O32 C31 Zn2 69.5(3) . .
O31 C31 Zn2 50.5(3) . .
C32 C31 Zn2 166.4(5) . .
C33 C32 C31 104.2(6) . .
C33 C32 H32A 110.9 . .
C31 C32 H32A 110.9 . .
C33 C32 H32B 110.9 . .
C31 C32 H32B 110.9 . .
H32A C32 H32B 108.9 . .
C32 C33 C34 111.8(5) . .
C32 C33 H33A 109.3 . .
C34 C33 H33A 109.3 . .
C32 C33 H33B 109.3 . .
C34 C33 H33B 109.3 . .
H33A C33 H33B 107.9 . .
C35 C34 C33 111.4(5) . .
C35 C34 H34A 109.3 . .
C33 C34 H34A 109.3 . .
C35 C34 H34B 109.3 . .
C33 C34 H34B 109.3 . .
H34A C34 H34B 108.0 . .
O34 C35 O33 123.2(5) . .
O34 C35 C34 119.7(5) . .
O33 C35 C34 117.1(4) . .

loop_
_geom_bond_atom_site_label_1
_geom_bond_atom_site_label_2
_geom_bond_distance
_geom_bond_site_symmetry_2
Zn1 O23 1.957(4) 2_657
Zn1 O1 1.973(4) .
Zn1 O21 2.002(4) .
Zn1 N11 2.048(4) .
Zn1 O22 2.469(4) .
Zn1 C21 2.573(5) .
Zn2 O33 1.954(4) 2
Zn2 O2 1.980(4) .
Zn2 O31 2.012(4) .
Zn2 N12 2.056(4) .
Zn2 O32 2.418(4) .
Zn2 C31 2.559(5) .
Zn2 H2B 2.12(5) .
N11 C11 1.316(7) .
N11 C15 1.342(6) .
N12 C111 1.319(7) .
N12 C110 1.330(7) .
O1 H1A 0.930(2) .
O1 H1B 0.930(2) .
O2 H2A 0.930(2) .
O2 H2B 0.930(2) .
O21 C21 1.240(7) .
O22 C21 1.213(7) .
O23 C25 1.252(6) .
O23 Zn1 1.957(4) 2_647
O24 C25 1.231(5) .
O31 C31 1.244(7) .
O32 C31 1.220(8) .
O33 C35 1.246(6) .
O33 Zn2 1.954(4) 2_545
O34 C35 1.220(5) .
C11 C12 1.357(9) .
C11 H11 0.9300 .
C12 C13 1.371(9) .
C12 H12 0.9300 .
C13 C14 1.379(9) .
C13 C16 1.524(9) .
C14 C15 1.369(8) .
C14 H14 0.9300 .
C15 H15 0.9300 .
C16 C17 1.370(11) .
C16 H16A 0.9700 .
C16 H16B 0.9700 .
C17 C18 1.552(9) .
C17 H17A 0.9700 .
C17 H17B 0.9700 .
C18 C112 1.372(9) .
C18 C19 1.379(10) .
C19 C110 1.366(8) .
C19 H19 0.9300 .
C110 H110 0.9300 .
C111 C112 1.374(9) .
C111 H111 0.9300 .
C112 H112 0.9300 .
C21 C22 1.512(7) .
C22 C23 1.475(2) .
C22 H22A 0.9700 .
C22 H22B 0.9700 .
C23 C24 1.541(2) .
C23 H23A 0.9700 .
C23 H23B 0.9700 .
C24 C25 1.476(8) .
C24 H24A 0.9700 .
C24 H24B 0.9700 .
C31 C32 1.500(7) .
C32 C33 1.477(2) .
C32 H32A 0.9700 .
C32 H32B 0.9700 .
C33 C34 1.541(2) .
C33 H33A 0.9700 .
C33 H33B 0.9700 .
C34 C35 1.478(8) .
C34 H34A 0.9700 .
C34 H34B 0.9700 .

loop_
_geom_torsion_atom_site_label_1
_geom_torsion_atom_site_label_2
_geom_torsion_atom_site_label_3
_geom_torsion_atom_site_label_4
_geom_torsion
_geom_torsion_site_symmetry_1
O23 Zn1 N11 C11 -92.9(6) 2_657
O1 Zn1 N11 C11 139.3(5) .
O21 Zn1 N11 C11 13.3(6) .
O22 Zn1 N11 C11 45.9(7) .
C21 Zn1 N11 C11 24.7(6) .
O23 Zn1 N11 C15 82.6(5) 2_657
O1 Zn1 N11 C15 -45.2(5) .
O21 Zn1 N11 C15 -171.3(5) .
O22 Zn1 N11 C15 -138.6(4) .
C21 Zn1 N11 C15 -159.9(5) .
O33 Zn2 N12 C111 -78.2(5) 2
O2 Zn2 N12 C111 155.0(5) .
O31 Zn2 N12 C111 29.3(5) .
O32 Zn2 N12 C111 56.7(7) .
C31 Zn2 N12 C111 38.2(6) .
O33 Zn2 N12 C110 90.8(5) 2
O2 Zn2 N12 C110 -36.0(5) .
O31 Zn2 N12 C110 -161.7(5) .
O32 Zn2 N12 C110 -134.3(5) .
C31 Zn2 N12 C110 -152.8(5) .
O23 Zn1 O21 C21 -86.4(5) 2_657
O1 Zn1 O21 C21 52.1(6) .
N11 Zn1 O21 C21 159.1(5) .
O22 Zn1 O21 C21 1.0(5) .
O23 Zn1 O22 C21 100.9(5) 2_657
O1 Zn1 O22 C21 -140.3(5) .
O21 Zn1 O22 C21 -1.0(5) .
N11 Zn1 O22 C21 -41.4(6) .
O33 Zn2 O31 C31 -83.4(6) 2
O2 Zn2 O31 C31 54.7(6) .
N12 Zn2 O31 C31 164.4(5) .
O32 Zn2 O31 C31 0.8(5) .
O33 Zn2 O32 C31 104.1(5) 2
O2 Zn2 O32 C31 -137.7(5) .
O31 Zn2 O32 C31 -0.8(5) .
N12 Zn2 O32 C31 -34.0(7) .
C15 N11 C11 C12 -2.1(12) .
Zn1 N11 C11 C12 173.6(7) .
N11 C11 C12 C13 5.5(14) .
C11 C12 C13 C14 -5.9(13) .
C11 C12 C13 C16 -178.9(8) .
C12 C13 C14 C15 3.3(11) .
C16 C13 C14 C15 176.4(6) .
C11 N11 C15 C14 -0.6(10) .
Zn1 N11 C15 C14 -176.2(5) .
C13 C14 C15 N11 -0.1(11) .
C12 C13 C16 C17 81.9(10) .
C14 C13 C16 C17 -90.9(9) .
C13 C16 C17 C18 178.1(6) .
C16 C17 C18 C112 -79.9(11) .
C16 C17 C18 C19 108.7(9) .
C112 C18 C19 C110 -2.0(13) .
C17 C18 C19 C110 169.8(8) .
C111 N12 C110 C19 0.4(10) .
Zn2 N12 C110 C19 -168.9(6) .
C18 C19 C110 N12 1.7(12) .
C110 N12 C111 C112 -2.1(10) .
Zn2 N12 C111 C112 167.4(6) .
C19 C18 C112 C111 0.5(12) .
C17 C18 C112 C111 -171.4(8) .
N12 C111 C112 C18 1.7(12) .
Zn1 O22 C21 O21 1.5(7) .
Zn1 O22 C21 C22 -171.0(7) .
Zn1 O21 C21 O22 -1.9(9) .
Zn1 O21 C21 C22 170.8(6) .
O23 Zn1 C21 O22 -82.6(4) 2_657
O1 Zn1 C21 O22 40.9(5) .
O21 Zn1 C21 O22 178.3(8) .
N11 Zn1 C21 O22 153.6(4) .
O23 Zn1 C21 O21 99.1(5) 2_657
O1 Zn1 C21 O21 -137.4(5) .
N11 Zn1 C21 O21 -24.7(6) .
O22 Zn1 C21 O21 -178.3(8) .
O23 Zn1 C21 C22 65(2) 2_657
O1 Zn1 C21 C22 -171(2) .
O21 Zn1 C21 C22 -34.1(18) .
N11 Zn1 C21 C22 -59(2) .
O22 Zn1 C21 C22 148(2) .
O22 C21 C22 C23 -100.1(10) .
O21 C21 C22 C23 87.2(10) .
Zn1 C21 C22 C23 116(2) .
C21 C22 C23 C24 -177.4(8) .
C22 C23 C24 C25 -170.4(8) .
Zn1 O23 C25 O24 4.7(7) 2_647
Zn1 O23 C25 C24 -174.2(5) 2_647
C23 C24 C25 O24 174.4(7) .
C23 C24 C25 O23 -6.6(10) .
Zn2 O32 C31 O31 1.3(8) .
Zn2 O32 C31 C32 -170.0(7) .
Zn2 O31 C31 O32 -1.6(9) .
Zn2 O31 C31 C32 169.9(6) .
O33 Zn2 C31 O32 -78.9(5) 2
O2 Zn2 C31 O32 43.6(5) .
O31 Zn2 C31 O32 178.5(9) .
N12 Zn2 C31 O32 159.7(4) .
O33 Zn2 C31 O31 102.6(5) 2
O2 Zn2 C31 O31 -134.9(5) .
N12 Zn2 C31 O31 -18.8(6) .
O32 Zn2 C31 O31 -178.5(9) .
O33 Zn2 C31 C32 62(2) 2
O2 Zn2 C31 C32 -176(2) .
O31 Zn2 C31 C32 -41(2) .
N12 Zn2 C31 C32 -59(2) .
O32 Zn2 C31 C32 141(3) .
O32 C31 C32 C33 -88.5(10) .
O31 C31 C32 C33 100.0(10) .
Zn2 C31 C32 C33 135(2) .
C31 C32 C33 C34 -179.5(8) .
C32 C33 C34 C35 -179.3(8) .
Zn2 O33 C35 O34 6.0(8) 2_545
Zn2 O33 C35 C34 -172.9(6) 2_545
C33 C34 C35 O34 176.1(7) .
C33 C34 C35 O33 -5.0(11) .
